data_4076791
loop_
_publ_author_name
'Adams, Richard D.'
'Kwon, O-Sung'
'Smith, Mark D.'

_publ_section_title
;
 Insertion of Cyclopentadienylmetal Groups into the S&#x2212;S Bond of
 Mn2(CO)7(\m-S2)
;
_journal_issue 9
_journal_name_full Organometallics
_journal_page_first 1960
_journal_paper_doi 10.1021/om020028e
_journal_volume 21
_journal_year 2002
_chemical_formula_sum 'C28 H20 Co Mn2 O5 P S2'
_chemical_formula_weight 700.34
_chemical_name_systematic
; 
 ? 
;
_space_group_IT_number 14
_symmetry_cell_setting monoclinic
_symmetry_space_group_name_Hall '-P 2yn'
_symmetry_space_group_name_H-M 'P 1 21/n 1'
_atom_sites_solution_hydrogens geom
_atom_sites_solution_primary direct
_atom_sites_solution_secondary difmap
_audit_creation_method SHELXL-97
_cell_angle_alpha 90.00
_cell_angle_beta 112.3810(10)
_cell_angle_gamma 90.00
_cell_formula_units_Z 4
_cell_length_a 10.7639(7)
_cell_length_b 25.0939(16)
_cell_length_c 11.6335(8)
_cell_measurement_reflns_used 5010
_cell_measurement_temperature 293(2)
_cell_measurement_theta_max 26.319
_cell_measurement_theta_min 2.202
_cell_volume 2905.6(3)
_computing_cell_refinement 'SAINT+ NT V6.02a (Bruker, 1998)'
_computing_data_collection 'SMART NT V5.619 (Bruker, 2000)'
_computing_data_reduction 'SAINT+ NT V6.02a'
_computing_molecular_graphics 'SHELXTL V5.1 (Sheldrick, 1997)'
_computing_publication_material 'SHELXTL V5.1'
_computing_structure_refinement 'SHELXL-97 (Sheldrick, 1997)'
_computing_structure_solution 'SHELXS-97 (Sheldrick, 1990)'
_diffrn_ambient_temperature 293(2)
_diffrn_measured_fraction_theta_full 0.999
_diffrn_measured_fraction_theta_max 0.999
_diffrn_measurement_device_type 'Bruker SMART APEX CCD diffractometer'
_diffrn_measurement_method 'omega scans'
_diffrn_radiation_monochromator graphite
_diffrn_radiation_source 'fine-focus sealed tube'
_diffrn_radiation_type MoK\a
_diffrn_radiation_wavelength 0.71073
_diffrn_reflns_av_R_equivalents 0.0438
_diffrn_reflns_av_sigmaI/netI 0.0360
_diffrn_reflns_limit_h_max 13
_diffrn_reflns_limit_h_min -13
_diffrn_reflns_limit_k_max 31
_diffrn_reflns_limit_k_min -31
_diffrn_reflns_limit_l_max 14
_diffrn_reflns_limit_l_min -14
_diffrn_reflns_number 26659
_diffrn_reflns_theta_full 26.39
_diffrn_reflns_theta_max 26.39
_diffrn_reflns_theta_min 1.62
_diffrn_standards_decay_% <1
_exptl_absorpt_coefficient_mu 1.655
_exptl_absorpt_correction_T_max 0.894331
_exptl_absorpt_correction_T_min 0.735948
_exptl_absorpt_correction_type SADABS
_exptl_absorpt_process_details '(SADABS, Bruker, 1997)'
_exptl_crystal_colour red
_exptl_crystal_density_diffrn 1.601
_exptl_crystal_density_method 'not measured'
_exptl_crystal_description plate
_exptl_crystal_F_000 1408
_exptl_crystal_size_max 0.36
_exptl_crystal_size_mid 0.22
_exptl_crystal_size_min 0.04
_refine_diff_density_max 0.414
_refine_diff_density_min -0.279
_refine_diff_density_rms 0.064
_refine_ls_extinction_method none
_refine_ls_goodness_of_fit_ref 1.000
_refine_ls_hydrogen_treatment mixed
_refine_ls_matrix_type full
_refine_ls_number_parameters 352
_refine_ls_number_reflns 5957
_refine_ls_number_restraints 0
_refine_ls_restrained_S_all 1.000
_refine_ls_R_factor_all 0.0519
_refine_ls_R_factor_gt 0.0373
_refine_ls_shift/su_max 0.001
_refine_ls_shift/su_mean 0.000
_refine_ls_structure_factor_coef Fsqd
_refine_ls_weighting_details
; calc 
 [0.00000+1.00000exp(0.60(sin\q/\l)^2^)]/ 
   [\s^2^(Fo^2^)+0.0000+0.0000*P+(0.0498P)^2^+0.0000sin\q/\l] 
 where P = 0.33333Fo^2^ + 0.66667Fc^2^ 
;
_refine_ls_weighting_scheme calc
_refine_ls_wR_factor_gt 0.0840
_refine_ls_wR_factor_ref 0.0895
_reflns_number_gt 4544
_reflns_number_total 5957
_reflns_threshold_expression >2sigma(I)
_cod_data_source_file om020028e.cif
_cod_data_source_block kwmnphs
_cod_depositor_comments
;
The following automatic conversions were performed:

'_symmetry_cell_setting' value 'Monoclinic' changed to 'monoclinic'
according to /home/saulius/struct/CIF-dictionaries/cif_core.dic
dictionary named 'cif_core.dic' version 2.4.1 from 2010-06-29.

Automatic conversion script
Id: cif_fix_values 1715 2011-07-08 13:25:40Z adriana 
;
_cod_original_sg_symbol_H-M P2(1)/n
_cod_database_code 4076791

loop_
_symmetry_equiv_pos_as_xyz
'x, y, z'
'-x+1/2, y+1/2, -z+1/2'
'-x, -y, -z'
'x-1/2, -y-1/2, z-1/2'

loop_
_atom_site_label
_atom_site_type_symbol
_atom_site_fract_x
_atom_site_fract_y
_atom_site_fract_z
_atom_site_U_iso_or_equiv
_atom_site_adp_type
_atom_site_occupancy
_atom_site_symmetry_multiplicity
_atom_site_calc_flag
_atom_site_refinement_flags
Mn1 Mn 0.38569(4) 0.339965(16) 0.63081(3) 0.03712(11) Uani 1 1 d .
Mn2 Mn 0.60877(5) 0.31504(2) 0.57616(4) 0.05058(13) Uani 1 1 d .
Co1 Co 0.47212(4) 0.242542(15) 0.64230(3) 0.04389(12) Uani 1 1 d .
S1 S 0.58092(6) 0.30795(3) 0.75577(6) 0.03984(16) Uani 1 1 d .
S2 S 0.39314(8) 0.28964(3) 0.47606(6) 0.05012(19) Uani 1 1 d .
P1 P 0.40666(7) 0.40018(3) 0.78493(6) 0.03681(16) Uani 1 1 d .
C10 C 0.3100(3) 0.39304(12) 0.5207(3) 0.0518(7) Uani 1 1 d .
C11 C 0.2301(3) 0.31715(12) 0.6308(3) 0.0516(7) Uani 1 1 d .
C20 C 0.6481(4) 0.28047(18) 0.4571(3) 0.0789(11) Uani 1 1 d .
C21 C 0.7853(4) 0.32200(18) 0.6732(4) 0.0772(11) Uani 1 1 d .
C23 C 0.6051(4) 0.37924(17) 0.5068(3) 0.0735(10) Uani 1 1 d .
C31 C 0.5047(7) 0.18490(16) 0.7748(4) 0.0970(17) Uani 1 1 d .
H31 H 0.5459 0.1907 0.8600 0.116 Uiso 1 1 calc R
C32 C 0.5676(5) 0.17177(17) 0.7030(7) 0.1037(18) Uani 1 1 d .
H32 H 0.6598 0.1669 0.7284 0.124 Uiso 1 1 calc R
C33 C 0.4766(10) 0.16639(16) 0.5854(6) 0.124(2) Uani 1 1 d .
H33 H 0.4946 0.1568 0.5160 0.149 Uiso 1 1 calc R
C34 C 0.3537(6) 0.17760(19) 0.5874(7) 0.125(3) Uani 1 1 d .
H34 H 0.2722 0.1777 0.5196 0.150 Uiso 1 1 calc R
C35 C 0.3728(7) 0.18888(17) 0.7094(8) 0.115(2) Uani 1 1 d .
H35 H 0.3069 0.1975 0.7397 0.138 Uiso 1 1 calc R
C41 C 0.2766(3) 0.45216(12) 0.7429(2) 0.0448(7) Uani 1 1 d .
C42 C 0.1454(3) 0.43680(16) 0.7172(3) 0.0713(10) Uani 1 1 d .
H42 H 0.1259 0.4012 0.7252 0.086 Uiso 1 1 calc R
C43 C 0.0433(4) 0.4739(2) 0.6798(4) 0.0880(13) Uani 1 1 d .
H43 H -0.0447 0.4631 0.6619 0.106 Uiso 1 1 calc R
C44 C 0.0702(5) 0.5260(2) 0.6689(4) 0.0945(15) Uani 1 1 d .
H44 H 0.0008 0.5508 0.6440 0.113 Uiso 1 1 calc R
C45 C 0.1981(5) 0.54188(17) 0.6942(4) 0.0870(13) Uani 1 1 d .
H45 H 0.2162 0.5776 0.6863 0.104 Uiso 1 1 calc R
C46 C 0.3029(3) 0.50496(13) 0.7320(3) 0.0616(9) Uani 1 1 d .
H46 H 0.3906 0.5162 0.7497 0.074 Uiso 1 1 calc R
C51 C 0.5664(3) 0.43621(10) 0.8297(2) 0.0376(6) Uani 1 1 d .
C52 C 0.5979(3) 0.46000(12) 0.7365(3) 0.0511(7) Uani 1 1 d .
H52 H 0.5341 0.4606 0.6556 0.061 Uiso 1 1 calc R
C53 C 0.7220(3) 0.48271(13) 0.7616(3) 0.0629(9) Uani 1 1 d .
H53 H 0.7418 0.4985 0.6982 0.076 Uiso 1 1 calc R
C54 C 0.8166(3) 0.48187(14) 0.8813(4) 0.0716(10) Uani 1 1 d .
H54 H 0.9009 0.4968 0.8988 0.086 Uiso 1 1 calc R
C55 C 0.7869(3) 0.45921(14) 0.9744(3) 0.0669(9) Uani 1 1 d .
H55 H 0.8507 0.4593 1.0552 0.080 Uiso 1 1 calc R
C56 C 0.6622(3) 0.43610(11) 0.9494(3) 0.0487(7) Uani 1 1 d .
H56 H 0.6431 0.4205 1.0134 0.058 Uiso 1 1 calc R
C61 C 0.4050(3) 0.37584(11) 0.9332(2) 0.0404(6) Uani 1 1 d .
C62 C 0.3836(4) 0.41047(13) 1.0153(3) 0.0606(8) Uani 1 1 d .
H62 H 0.3659 0.4462 0.9936 0.073 Uiso 1 1 calc R
C63 C 0.3881(4) 0.39314(15) 1.1292(3) 0.0734(10) Uani 1 1 d .
H63 H 0.3736 0.4171 1.1838 0.088 Uiso 1 1 calc R
C64 C 0.4138(3) 0.34089(15) 1.1622(3) 0.0634(9) Uani 1 1 d .
H64 H 0.4172 0.3292 1.2391 0.076 Uiso 1 1 calc R
C65 C 0.4347(3) 0.30564(13) 1.0807(3) 0.0603(8) Uani 1 1 d .
H65 H 0.4522 0.2700 1.1027 0.072 Uiso 1 1 calc R
C66 C 0.4299(3) 0.32300(11) 0.9666(3) 0.0482(7) Uani 1 1 d .
H66 H 0.4435 0.2989 0.9118 0.058 Uiso 1 1 calc R
O10 O 0.2625(3) 0.42504(11) 0.4475(2) 0.0850(8) Uani 1 1 d .
O11 O 0.1283(3) 0.30070(11) 0.6260(3) 0.0865(8) Uani 1 1 d .
O20 O 0.6718(4) 0.25946(16) 0.3818(3) 0.1287(14) Uani 1 1 d .
O21 O 0.8963(3) 0.32785(17) 0.7340(3) 0.1207(12) Uani 1 1 d .
O23 O 0.5984(4) 0.41983(12) 0.4598(3) 0.1079(11) Uani 1 1 d .

loop_
_atom_site_aniso_label
_atom_site_aniso_U_11
_atom_site_aniso_U_22
_atom_site_aniso_U_33
_atom_site_aniso_U_23
_atom_site_aniso_U_13
_atom_site_aniso_U_12
Mn1 0.0350(2) 0.0430(2) 0.0307(2) 0.00259(16) 0.00949(16) -0.00006(17)
Mn2 0.0491(3) 0.0663(3) 0.0416(2) 0.0012(2) 0.0231(2) 0.0041(2)
Co1 0.0444(2) 0.0435(2) 0.0363(2) -0.00167(15) 0.00699(16) 0.00059(17)
S1 0.0364(3) 0.0483(4) 0.0312(3) -0.0016(3) 0.0088(3) 0.0007(3)
S2 0.0542(4) 0.0604(5) 0.0297(3) -0.0018(3) 0.0092(3) 0.0047(4)
P1 0.0356(4) 0.0385(4) 0.0365(4) 0.0036(3) 0.0140(3) 0.0003(3)
C10 0.0495(17) 0.0588(19) 0.0435(16) 0.0045(15) 0.0135(13) 0.0032(15)
C11 0.0534(18) 0.0521(18) 0.0495(17) -0.0032(13) 0.0197(14) -0.0054(14)
C20 0.074(2) 0.112(3) 0.055(2) 0.000(2) 0.0304(19) 0.030(2)
C21 0.055(2) 0.118(3) 0.068(2) -0.008(2) 0.0339(19) -0.003(2)
C23 0.084(3) 0.086(3) 0.068(2) 0.003(2) 0.049(2) -0.007(2)
C31 0.150(5) 0.058(3) 0.057(2) 0.0136(19) 0.011(3) -0.007(3)
C32 0.075(3) 0.055(3) 0.171(6) 0.026(3) 0.036(4) 0.016(2)
C33 0.255(8) 0.044(2) 0.103(4) -0.018(3) 0.100(5) -0.001(4)
C34 0.102(4) 0.055(3) 0.129(5) 0.024(3) -0.055(4) -0.035(3)
C35 0.121(5) 0.054(3) 0.211(7) 0.041(4) 0.110(5) 0.014(3)
C41 0.0393(15) 0.0563(18) 0.0379(15) 0.0028(12) 0.0135(12) 0.0106(13)
C42 0.0447(19) 0.081(2) 0.087(3) -0.015(2) 0.0242(18) 0.0044(17)
C43 0.040(2) 0.127(4) 0.086(3) -0.024(3) 0.0123(19) 0.018(2)
C44 0.077(3) 0.130(4) 0.074(3) 0.020(3) 0.026(2) 0.063(3)
C45 0.108(3) 0.074(3) 0.094(3) 0.034(2) 0.055(3) 0.045(2)
C46 0.062(2) 0.0547(19) 0.076(2) 0.0204(16) 0.0352(18) 0.0190(16)
C51 0.0351(14) 0.0323(13) 0.0456(15) -0.0001(11) 0.0154(12) 0.0028(11)
C52 0.0495(17) 0.0526(17) 0.0515(18) 0.0035(14) 0.0197(14) -0.0044(14)
C53 0.059(2) 0.062(2) 0.076(2) 0.0118(17) 0.0342(19) -0.0076(16)
C54 0.049(2) 0.073(2) 0.088(3) 0.002(2) 0.0211(19) -0.0166(17)
C55 0.0450(18) 0.078(2) 0.065(2) -0.0048(18) 0.0061(16) -0.0101(17)
C56 0.0451(16) 0.0471(16) 0.0487(17) 0.0023(13) 0.0119(13) -0.0032(13)
C61 0.0390(14) 0.0463(15) 0.0388(14) 0.0017(12) 0.0180(12) -0.0035(12)
C62 0.088(2) 0.0503(18) 0.0514(19) 0.0007(14) 0.0353(18) 0.0063(17)
C63 0.107(3) 0.073(2) 0.053(2) -0.0019(17) 0.045(2) 0.008(2)
C64 0.070(2) 0.086(3) 0.0406(17) 0.0134(17) 0.0280(16) 0.0017(19)
C65 0.069(2) 0.061(2) 0.060(2) 0.0238(16) 0.0341(17) 0.0121(16)
C66 0.0547(18) 0.0476(16) 0.0499(17) 0.0061(13) 0.0286(14) 0.0032(13)
O10 0.099(2) 0.0830(18) 0.0634(16) 0.0354(14) 0.0197(14) 0.0226(15)
O11 0.0603(16) 0.0900(19) 0.117(2) -0.0087(16) 0.0421(16) -0.0276(14)
O20 0.123(3) 0.196(4) 0.070(2) -0.019(2) 0.0404(19) 0.067(3)
O21 0.0519(17) 0.207(4) 0.102(2) -0.020(2) 0.0277(16) -0.014(2)
O23 0.161(3) 0.088(2) 0.105(2) 0.0210(18) 0.084(2) -0.014(2)

loop_
_atom_type_symbol
_atom_type_description
_atom_type_scat_dispersion_real
_atom_type_scat_dispersion_imag
_atom_type_scat_source
C C 0.0033 0.0016 'International Tables Vol C Tables 4.2.6.8 and 6.1.1.4'
H H 0.0000 0.0000 'International Tables Vol C Tables 4.2.6.8 and 6.1.1.4'
Co Co 0.3494 0.9721 'International Tables Vol C Tables 4.2.6.8 and 6.1.1.4'
O O 0.0106 0.0060 'International Tables Vol C Tables 4.2.6.8 and 6.1.1.4'
P P 0.1023 0.0942 'International Tables Vol C Tables 4.2.6.8 and 6.1.1.4'
S S 0.1246 0.1234 'International Tables Vol C Tables 4.2.6.8 and 6.1.1.4'
Mn Mn 0.3368 0.7283 'International Tables Vol C Tables 4.2.6.8 and 6.1.1.4'

loop_
_geom_angle_atom_site_label_1
_geom_angle_atom_site_label_2
_geom_angle_atom_site_label_3
_geom_angle
C11 Mn1 C10 93.85(14)
C11 Mn1 S1 123.18(10)
C10 Mn1 S1 142.55(10)
C11 Mn1 S2 98.16(10)
C10 Mn1 S2 89.43(10)
S1 Mn1 S2 90.44(3)
C11 Mn1 P1 91.41(10)
C10 Mn1 P1 87.27(10)
S1 Mn1 P1 86.50(3)
S2 Mn1 P1 170.06(3)
C11 Mn1 Co1 90.91(10)
C10 Mn1 Co1 141.52(10)
S1 Mn1 Co1 52.44(2)
S2 Mn1 Co1 52.11(2)
P1 Mn1 Co1 130.80(2)
C11 Mn1 Mn2 145.81(10)
C10 Mn1 Mn2 101.45(10)
S1 Mn1 Mn2 51.57(2)
S2 Mn1 Mn2 52.18(2)
P1 Mn1 Mn2 119.45(2)
Co1 Mn1 Mn2 58.461(16)
C23 Mn2 C21 91.83(19)
C23 Mn2 C20 93.28(18)
C21 Mn2 C20 91.60(17)
C23 Mn2 S1 120.35(12)
C21 Mn2 S1 84.65(12)
C20 Mn2 S1 146.21(14)
C23 Mn2 S2 100.33(13)
C21 Mn2 S2 167.84(14)
C20 Mn2 S2 87.94(13)
S1 Mn2 S2 88.98(3)
C23 Mn2 Co1 146.36(12)
C21 Mn2 Co1 117.04(14)
C20 Mn2 Co1 102.21(15)
S1 Mn2 Co1 51.75(2)
S2 Mn2 Co1 51.40(2)
C23 Mn2 Mn1 91.60(12)
C21 Mn2 Mn1 128.91(12)
C20 Mn2 Mn1 139.00(13)
S1 Mn2 Mn1 50.72(2)
S2 Mn2 Mn1 51.17(2)
Co1 Mn2 Mn1 57.382(15)
C34 Co1 C33 39.3(2)
C34 Co1 C32 65.19(19)
C33 Co1 C32 38.9(2)
C34 Co1 C31 64.74(19)
C33 Co1 C31 63.99(19)
C32 Co1 C31 37.2(2)
C34 Co1 C35 39.8(2)
C33 Co1 C35 65.5(2)
C32 Co1 C35 64.1(2)
C31 Co1 C35 38.1(2)
C34 Co1 S2 100.01(15)
C33 Co1 S2 105.95(19)
C32 Co1 S2 140.0(2)
C31 Co1 S2 164.63(15)
C35 Co1 S2 128.3(2)
C34 Co1 S1 160.2(3)
C33 Co1 S1 147.5(3)
C32 Co1 S1 111.54(18)
C31 Co1 S1 100.37(13)
C35 Co1 S1 120.6(2)
S2 Co1 S1 93.96(3)
C34 Co1 Mn1 124.9(2)
C33 Co1 Mn1 157.1(3)
C32 Co1 Mn1 163.7(2)
C31 Co1 Mn1 131.21(18)
C35 Co1 Mn1 114.13(13)
S2 Co1 Mn1 54.90(2)
S1 Co1 Mn1 54.20(2)
C34 Co1 Mn2 145.3(3)
C33 Co1 Mn2 118.05(19)
C32 Co1 Mn2 116.07(15)
C31 Co1 Mn2 139.03(19)
C35 Co1 Mn2 174.9(2)
S2 Co1 Mn2 55.23(3)
S1 Co1 Mn2 54.40(2)
Mn1 Co1 Mn2 64.157(16)
Co1 S1 Mn1 73.36(2)
Co1 S1 Mn2 73.85(3)
Mn1 S1 Mn2 77.71(3)
Co1 S2 Mn1 72.99(3)
Co1 S2 Mn2 73.37(3)
Mn1 S2 Mn2 76.65(3)
C51 P1 C61 103.92(12)
C51 P1 C41 105.21(13)
C61 P1 C41 101.94(12)
C51 P1 Mn1 110.51(9)
C61 P1 Mn1 118.86(9)
C41 P1 Mn1 114.97(9)
O10 C10 Mn1 177.1(3)
O11 C11 Mn1 176.6(3)
O20 C20 Mn2 179.1(4)
O21 C21 Mn2 178.2(4)
O23 C23 Mn2 177.6(4)
C32 C31 C35 110.6(5)
C32 C31 Co1 71.1(3)
C35 C31 Co1 71.2(3)
C31 C32 C33 108.7(5)
C31 C32 Co1 71.7(3)
C33 C32 Co1 70.2(3)
C32 C33 C34 107.2(5)
C32 C33 Co1 70.9(3)
C34 C33 Co1 69.9(3)
C33 C34 C35 107.1(4)
C33 C34 Co1 70.8(3)
C35 C34 Co1 71.4(3)
C31 C35 C34 106.3(5)
C31 C35 Co1 70.8(3)
C34 C35 Co1 68.9(3)
C46 C41 C42 118.7(3)
C46 C41 P1 123.2(2)
C42 C41 P1 118.1(2)
C43 C42 C41 120.4(4)
C44 C43 C42 120.5(4)
C45 C44 C43 120.0(4)
C44 C45 C46 120.4(4)
C41 C46 C45 120.0(3)
C56 C51 C52 118.5(3)
C56 C51 P1 123.0(2)
C52 C51 P1 118.1(2)
C53 C52 C51 121.2(3)
C54 C53 C52 119.4(3)
C55 C54 C53 120.2(3)
C54 C55 C56 120.6(3)
C51 C56 C55 120.1(3)
C62 C61 C66 118.5(3)
C62 C61 P1 120.4(2)
C66 C61 P1 121.0(2)
C61 C62 C63 121.0(3)
C64 C63 C62 120.1(3)
C63 C64 C65 119.6(3)
C64 C65 C66 120.2(3)
C61 C66 C65 120.5(3)

loop_
_geom_bond_atom_site_label_1
_geom_bond_atom_site_label_2
_geom_bond_distance
Mn1 C11 1.770(3)
Mn1 C10 1.812(3)
Mn1 S1 2.2019(8)
Mn1 S2 2.2254(8)
Mn1 P1 2.2892(8)
Mn1 Co1 2.6010(6)
Mn1 Mn2 2.7792(6)
Mn2 C23 1.796(4)
Mn2 C21 1.811(4)
Mn2 C20 1.816(4)
Mn2 S1 2.2281(8)
Mn2 S2 2.2564(9)
Mn2 Co1 2.6319(6)
Co1 C34 2.017(4)
Co1 C33 2.029(4)
Co1 C32 2.039(4)
Co1 C31 2.045(4)
Co1 C35 2.050(4)
Co1 S2 2.1466(8)
Co1 S1 2.1519(8)
P1 C51 1.834(3)
P1 C61 1.836(3)
P1 C41 1.838(3)
C10 O10 1.140(3)
C11 O11 1.152(4)
C20 O20 1.131(4)
C21 O21 1.143(4)
C23 O23 1.145(4)
C31 C32 1.302(7)
C31 C35 1.335(7)
C32 C33 1.353(7)
C33 C34 1.362(8)
C34 C35 1.383(8)
C41 C46 1.371(4)
C41 C42 1.382(4)
C42 C43 1.379(5)
C43 C44 1.355(6)
C44 C45 1.353(6)
C45 C46 1.396(5)
C51 C56 1.382(4)
C51 C52 1.389(4)
C52 C53 1.378(4)
C53 C54 1.377(5)
C54 C55 1.364(5)
C55 C56 1.387(4)
C61 C62 1.374(4)
C61 C66 1.379(4)
C62 C63 1.379(4)
C63 C64 1.364(5)
C64 C65 1.376(5)
C65 C66 1.379(4)
